data_4300310
loop_
_publ_author_name
'Chen, Peter'
'Chisholm, Malcolm H.'
'Gallucci, Judith C.'
'Zhang, Xiangyang'
'Zhou, Zhiping'

_publ_section_title
;
 Binding of Propylene Oxide to Porphyrin- and Salen--M(III) Cations,
 Where M = Al, Ga, Cr, and Co
;
_journal_coden_ASTM INOCAJ
_journal_issue 8
_journal_name_full 'Inorganic Chemistry'
_journal_page_first 2588
_journal_page_last 2595
_journal_paper_doi 10.1021/ic048597x
_journal_volume 44
_journal_year 2005
_chemical_absolute_configuration syn
_chemical_formula_moiety 'C42 H60 Al1 N3 O4'
_chemical_formula_sum 'C45.5 H62.5 Al N3.5 O4'
_chemical_formula_weight 749.47
_space_group_IT_number 1
_space_group_name_Hall 'P 1'
_space_group_name_H-M_alt 'P 1'
_symmetry_cell_setting triclinic
_symmetry_Int_Tables_number 1
_symmetry_space_group_name_Hall 'P 1'
_symmetry_space_group_name_H-M 'P 1'
_cell_angle_alpha 80.610(3)
_cell_angle_beta 85.652(3)
_cell_angle_gamma 67.263(4)
_cell_formula_units_Z 2
_cell_length_a 12.5540(10)
_cell_length_b 12.8870(10)
_cell_length_c 14.6140(10)
_cell_measurement_temperature 200(2)
_cell_volume 2151.1(3)
_diffrn_ambient_temperature 200(2)
_exptl_crystal_density_diffrn 1.157
_cod_duplicate_entry 4300880
_cod_original_formula_sum 'C45.50 H62.50 Al N3.50 O4'
_cod_database_code 4300310

loop_
_symmetry_equiv_pos_as_xyz
'x, y, z'

loop_
_atom_site_label
_atom_site_type_symbol
_atom_site_fract_x
_atom_site_fract_y
_atom_site_fract_z
_atom_site_U_iso_or_equiv
_atom_site_adp_type
_atom_site_occupancy
_atom_site_symmetry_multiplicity
_atom_site_calc_flag
_atom_site_refinement_flags
_atom_site_disorder_assembly
_atom_site_disorder_group
Al1A Al 0.48992(7) 0.00386(7) 0.23673(6) 0.0261(2) Uani 1 1 d . . .
O1A O 0.40619(18) -0.05332(18) 0.31698(15) 0.0315(5) Uani 1 1 d . . .
O2A O 0.40360(18) 0.14467(18) 0.26075(15) 0.0305(5) Uani 1 1 d . . .
O3A O 0.4364(2) 0.00825(19) 0.12678(15) 0.0376(5) Uani 1 1 d . . .
O4A O 0.5329(2) -0.1232(2) 0.0389(2) 0.0587(8) Uani 1 1 d . . .
N1A N 0.6223(2) -0.1463(2) 0.25553(18) 0.0301(6) Uani 1 1 d . . .
N2A N 0.6228(2) 0.0543(2) 0.21113(18) 0.0299(6) Uani 1 1 d . . .
C1A C 0.7263(2) -0.1446(2) 0.2010(2) 0.0310(7) Uani 1 1 d . . .
H1A H 0.7079 -0.1337 0.1339 0.037 Uiso 1 1 calc R . .
C2A C 0.8377(3) -0.2478(3) 0.2186(3) 0.0355(8) Uani 1 1 d . . .
H2A1 H 0.8273 -0.3159 0.2047 0.043 Uiso 1 1 calc R . .
H2A2 H 0.8588 -0.2611 0.2846 0.043 Uiso 1 1 calc R . .
C3A C 0.9347(3) -0.2275(3) 0.1562(3) 0.0432(8) Uani 1 1 d . . .
H3A1 H 1.0085 -0.2931 0.1701 0.052 Uiso 1 1 calc R . .
H3A2 H 0.9167 -0.2218 0.0904 0.052 Uiso 1 1 calc R . .
C4A C 0.9481(3) -0.1199(3) 0.1713(3) 0.0452(8) Uani 1 1 d . . .
H4A1 H 1.008 -0.1074 0.128 0.054 Uiso 1 1 calc R . .
H4A2 H 0.9749 -0.1294 0.2353 0.054 Uiso 1 1 calc R . .
C5A C 0.8352(3) -0.0152(3) 0.1566(3) 0.0403(9) Uani 1 1 d . . .
H5A1 H 0.8122 0.0006 0.0908 0.048 Uiso 1 1 calc R . .
H5A2 H 0.8459 0.0521 0.1721 0.048 Uiso 1 1 calc R . .
C6A C 0.7409(2) -0.0387(2) 0.2194(2) 0.0321(7) Uani 1 1 d . . .
H6A H 0.7657 -0.0519 0.2852 0.039 Uiso 1 1 calc R . .
C7A C 0.6132(3) 0.1577(3) 0.1868(2) 0.0319(7) Uani 1 1 d . . .
H7A H 0.6817 0.1701 0.1671 0.038 Uiso 1 1 calc R . .
C8A C 0.5084(3) 0.2562(3) 0.1869(2) 0.0312(8) Uani 1 1 d . . .
C9A C 0.4051(3) 0.2464(2) 0.2266(2) 0.0250(7) Uani 1 1 d . . .
C10A C 0.3060(3) 0.3470(3) 0.2310(2) 0.0297(7) Uani 1 1 d . . .
C11A C 0.3156(3) 0.4491(3) 0.1932(2) 0.0316(7) Uani 1 1 d . . .
H11A H 0.2484 0.5165 0.1946 0.038 Uiso 1 1 calc R . .
C12A C 0.4158(3) 0.4612(3) 0.1531(2) 0.0316(8) Uani 1 1 d . . .
C13A C 0.5125(3) 0.3624(3) 0.1519(2) 0.0333(8) Uani 1 1 d . . .
H13A H 0.5831 0.3666 0.1269 0.04 Uiso 1 1 calc R . .
C14A C 0.1932(3) 0.3427(3) 0.2764(3) 0.0376(8) Uani 1 1 d . . .
C15A C 0.1479(3) 0.2743(4) 0.2250(3) 0.0547(11) Uani 1 1 d . . .
H15A H 0.1426 0.3044 0.1587 0.082 Uiso 1 1 calc R . .
H15B H 0.0713 0.2802 0.2496 0.082 Uiso 1 1 calc R . .
H15C H 0.2009 0.1943 0.2337 0.082 Uiso 1 1 calc R . .
C16A C 0.2146(3) 0.2897(3) 0.3784(3) 0.0499(10) Uani 1 1 d . . .
H16A H 0.2731 0.2123 0.3822 0.075 Uiso 1 1 calc R . .
H16B H 0.1425 0.2874 0.4076 0.075 Uiso 1 1 calc R . .
H16C H 0.2419 0.3356 0.4106 0.075 Uiso 1 1 calc R . .
C17A C 0.0993(3) 0.4629(3) 0.2749(3) 0.0557(11) Uani 1 1 d . . .
H17A H 0.1254 0.5071 0.31 0.084 Uiso 1 1 calc R . .
H17B H 0.0279 0.4575 0.303 0.084 Uiso 1 1 calc R . .
H17C H 0.0849 0.5007 0.2106 0.084 Uiso 1 1 calc R . .
C18A C 0.4148(3) 0.5795(3) 0.1138(2) 0.0387(8) Uani 1 1 d . . .
C19A C 0.3382(5) 0.6261(3) 0.0288(3) 0.0714(14) Uani 1 1 d . . .
H19A H 0.3348 0.7027 0.0042 0.107 Uiso 1 1 calc R . .
H19B H 0.2602 0.6292 0.0462 0.107 Uiso 1 1 calc R . .
H19C H 0.3703 0.5763 -0.0188 0.107 Uiso 1 1 calc R . .
C20A C 0.3636(5) 0.6617(3) 0.1848(3) 0.0666(13) Uani 1 1 d . . .
H20A H 0.362 0.7371 0.158 0.1 Uiso 1 1 calc R . .
H20B H 0.4111 0.6337 0.2405 0.1 Uiso 1 1 calc R . .
H20C H 0.2847 0.6668 0.2014 0.1 Uiso 1 1 calc R . .
C21A C 0.5358(5) 0.5751(4) 0.0828(5) 0.095(2) Uani 1 1 d . . .
H21A H 0.5683 0.521 0.0385 0.143 Uiso 1 1 calc R . .
H21B H 0.5859 0.5508 0.1369 0.143 Uiso 1 1 calc R . .
H21C H 0.5307 0.6508 0.0532 0.143 Uiso 1 1 calc R . .
C22A C 0.6212(3) -0.2379(3) 0.3059(2) 0.0314(7) Uani 1 1 d . . .
H22A H 0.6916 -0.3026 0.311 0.038 Uiso 1 1 calc R . .
C23A C 0.5219(3) -0.2497(3) 0.3548(2) 0.0281(7) Uani 1 1 d . . .
C24A C 0.4149(3) -0.1575(3) 0.3523(2) 0.0260(7) Uani 1 1 d . . .
C25A C 0.3151(3) -0.1789(3) 0.3883(2) 0.0284(7) Uani 1 1 d . . .
C26A C 0.3323(3) -0.2883(3) 0.4309(2) 0.0306(7) Uani 1 1 d . . .
H26A H 0.2663 -0.3024 0.456 0.037 Uiso 1 1 calc R . .
C27A C 0.4390(3) -0.3797(3) 0.4397(2) 0.0320(8) Uani 1 1 d . A .
C28A C 0.5332(3) -0.3592(3) 0.4001(2) 0.0323(8) Uani 1 1 d . . .
H28A H 0.607 -0.4194 0.4032 0.039 Uiso 1 1 calc R . .
C29A C 0.1949(3) -0.0847(3) 0.3790(2) 0.0344(8) Uani 1 1 d . . .
C30A C 0.1689(3) -0.0358(3) 0.2756(3) 0.0435(9) Uani 1 1 d . . .
H30A H 0.2259 -0.0038 0.2498 0.065 Uiso 1 1 calc R . .
H30B H 0.0914 0.0241 0.2701 0.065 Uiso 1 1 calc R . .
H30C H 0.173 -0.0966 0.2413 0.065 Uiso 1 1 calc R . .
C31A C 0.1882(3) 0.0091(3) 0.4344(3) 0.0456(9) Uani 1 1 d . . .
H31A H 0.2013 -0.0225 0.5001 0.068 Uiso 1 1 calc R . .
H31B H 0.1117 0.0704 0.4271 0.068 Uiso 1 1 calc R . .
H31C H 0.2474 0.0392 0.4113 0.068 Uiso 1 1 calc R . .
C32A C 0.0984(3) -0.1277(3) 0.4152(3) 0.0459(9) Uani 1 1 d . . .
H32A H 0.1017 -0.1886 0.3814 0.069 Uiso 1 1 calc R . .
H32B H 0.0231 -0.0648 0.4058 0.069 Uiso 1 1 calc R . .
H32C H 0.1091 -0.157 0.4815 0.069 Uiso 1 1 calc R . .
C33A C 0.4489(3) -0.4985(3) 0.4882(2) 0.0374(8) Uani 1 1 d D . .
C34A C 0.5735(4) -0.5806(5) 0.5030(4) 0.0482(14) Uiso 0.717(7) 1 d PD A 1
H341 H 0.5753 -0.6511 0.5415 0.072 Uiso 0.717(7) 1 calc PR A 1
H342 H 0.6149 -0.546 0.5343 0.072 Uiso 0.717(7) 1 calc PR A 1
H343 H 0.6107 -0.5978 0.4429 0.072 Uiso 0.717(7) 1 calc PR A 1
C35A C 0.3884(5) -0.5468(5) 0.4326(4) 0.0519(15) Uiso 0.717(7) 1 d PD A 1
H351 H 0.4214 -0.5494 0.3696 0.078 Uiso 0.717(7) 1 calc PR A 1
H352 H 0.3059 -0.4987 0.4297 0.078 Uiso 0.717(7) 1 calc PR A 1
H353 H 0.3984 -0.6239 0.4621 0.078 Uiso 0.717(7) 1 calc PR A 1
C36A C 0.3883(5) -0.4872(5) 0.5865(4) 0.0523(16) Uiso 0.717(7) 1 d PD A 1
H361 H 0.3065 -0.4378 0.5791 0.078 Uiso 0.717(7) 1 calc PR A 1
H362 H 0.4257 -0.4542 0.6234 0.078 Uiso 0.717(7) 1 calc PR A 1
H363 H 0.395 -0.5626 0.6181 0.078 Uiso 0.717(7) 1 calc PR A 1
C34C C 0.4814(13) -0.5762(14) 0.4068(10) 0.067(5) Uiso 0.283(7) 1 d PD A 2
H344 H 0.493 -0.6546 0.4334 0.101 Uiso 0.283(7) 1 calc PR A 2
H345 H 0.5526 -0.5745 0.3753 0.101 Uiso 0.283(7) 1 calc PR A 2
H346 H 0.4185 -0.5468 0.3621 0.101 Uiso 0.283(7) 1 calc PR A 2
C35C C 0.3398(11) -0.5052(16) 0.5292(11) 0.074(6) Uiso 0.283(7) 1 d PD A 2
H354 H 0.2894 -0.5014 0.4797 0.111 Uiso 0.283(7) 1 calc PR A 2
H355 H 0.3008 -0.4415 0.5641 0.111 Uiso 0.283(7) 1 calc PR A 2
H356 H 0.3569 -0.5771 0.5711 0.111 Uiso 0.283(7) 1 calc PR A 2
C36C C 0.5494(9) -0.5464(10) 0.5499(8) 0.036(3) Uiso 0.283(7) 1 d PD A 2
H364 H 0.5529 -0.6195 0.5843 0.055 Uiso 0.283(7) 1 calc PR A 2
H365 H 0.5419 -0.4937 0.5937 0.055 Uiso 0.283(7) 1 calc PR A 2
H366 H 0.6203 -0.5576 0.5127 0.055 Uiso 0.283(7) 1 calc PR A 2
C37A C 0.4433(3) -0.0525(3) 0.0625(2) 0.0315(7) Uani 1 1 d . . .
C38A C 0.3314(4) -0.0252(4) 0.0167(3) 0.0567(11) Uani 1 1 d . . .
H38A H 0.3466 -0.0491 -0.0449 0.085 Uiso 1 1 calc R . .
H38B H 0.2867 0.0569 0.0105 0.085 Uiso 1 1 calc R . .
H38C H 0.2875 -0.0656 0.0544 0.085 Uiso 1 1 calc R . .
Al1B Al -0.16948(7) 0.15652(7) 0.83752(6) 0.0270(2) Uani 1 1 d . . .
N1B N -0.3058(2) 0.2958(2) 0.79408(18) 0.0284(6) Uani 1 1 d . . .
N2B N -0.2987(2) 0.1091(2) 0.88989(18) 0.0304(6) Uani 1 1 d . . .
O1B O -0.07779(18) 0.21016(19) 0.76020(16) 0.0350(6) Uani 1 1 d . . .
O2B O -0.09395(18) 0.01739(17) 0.80949(15) 0.0313(5) Uani 1 1 d . . .
O3B O -0.1138(2) 0.1608(2) 0.94381(17) 0.0491(7) Uani 1 1 d . . .
O4B O -0.2223(2) 0.2799(3) 1.0366(2) 0.0641(8) Uani 1 1 d . . .
C1B C -0.4210(2) 0.2929(2) 0.8218(2) 0.0281(6) Uani 1 1 d . . .
H1B H -0.4466 0.2635 0.7719 0.034 Uiso 1 1 calc R . .
C2B C -0.5176(3) 0.4059(3) 0.8382(3) 0.0352(8) Uani 1 1 d . . .
H2B1 H -0.496 0.4367 0.8885 0.042 Uiso 1 1 calc R . .
H2B2 H -0.53 0.462 0.7811 0.042 Uiso 1 1 calc R . .
C3B C -0.6278(3) 0.3846(3) 0.8651(2) 0.0397(8) Uani 1 1 d . . .
H3B1 H -0.6901 0.4567 0.8775 0.048 Uiso 1 1 calc R . .
H3B2 H -0.6517 0.3594 0.8124 0.048 Uiso 1 1 calc R . .
C4B C -0.6125(3) 0.2956(3) 0.9500(2) 0.0386(7) Uani 1 1 d . . .
H4B1 H -0.6847 0.2815 0.9626 0.046 Uiso 1 1 calc R . .
H4B2 H -0.5971 0.3242 1.0045 0.046 Uiso 1 1 calc R . .
C5B C -0.5133(3) 0.1848(3) 0.9363(3) 0.0374(8) Uani 1 1 d . . .
H5B1 H -0.5329 0.1509 0.8871 0.045 Uiso 1 1 calc R . .
H5B2 H -0.5008 0.1303 0.9944 0.045 Uiso 1 1 calc R . .
C6B C -0.4032(2) 0.2062(2) 0.9090(2) 0.0302(6) Uani 1 1 d . . .
H6B H -0.3852 0.2391 0.9604 0.036 Uiso 1 1 calc R . .
C7B C -0.2941(3) 0.0062(3) 0.9083(2) 0.0328(8) Uani 1 1 d . . .
H7B H -0.3607 -0.005 0.9355 0.039 Uiso 1 1 calc R . .
C8B C -0.1950(3) -0.0933(3) 0.8907(2) 0.0272(7) Uani 1 1 d . . .
C9B C -0.0968(3) -0.0829(3) 0.8432(2) 0.0293(7) Uani 1 1 d . . .
C10B C 0.0007(3) -0.1850(3) 0.8324(2) 0.0298(7) Uani 1 1 d . . .
C11B C -0.0091(3) -0.2877(3) 0.8676(2) 0.0326(7) Uani 1 1 d . . .
H11B H 0.0561 -0.3552 0.8609 0.039 Uiso 1 1 calc R . .
C12B C -0.1075(3) -0.3003(3) 0.9124(2) 0.0330(8) Uani 1 1 d . B .
C13B C -0.1997(3) -0.2011(3) 0.9234(2) 0.0319(8) Uani 1 1 d . . .
H13B H -0.268 -0.205 0.9536 0.038 Uiso 1 1 calc R . .
C14B C 0.1111(3) -0.1790(3) 0.7837(3) 0.0399(9) Uani 1 1 d . . .
C15B C 0.2058(4) -0.2985(3) 0.7811(4) 0.0624(12) Uani 1 1 d . . .
H15D H 0.1762 -0.3438 0.7503 0.094 Uiso 1 1 calc R . .
H15E H 0.2279 -0.336 0.8446 0.094 Uiso 1 1 calc R . .
H15F H 0.2734 -0.2915 0.7467 0.094 Uiso 1 1 calc R . .
C16B C 0.0869(4) -0.1209(3) 0.6844(2) 0.0475(9) Uani 1 1 d . . .
H16D H 0.0301 -0.0431 0.6838 0.071 Uiso 1 1 calc R . .
H16E H 0.0563 -0.1631 0.6508 0.071 Uiso 1 1 calc R . .
H16F H 0.1586 -0.119 0.6541 0.071 Uiso 1 1 calc R . .
C17B C 0.1594(3) -0.1147(3) 0.8377(3) 0.0475(9) Uani 1 1 d . . .
H17D H 0.2298 -0.1102 0.8068 0.071 Uiso 1 1 calc R . .
H17E H 0.1774 -0.1551 0.901 0.071 Uiso 1 1 calc R . .
H17F H 0.1018 -0.0377 0.84 0.071 Uiso 1 1 calc R . .
C18B C -0.1095(3) -0.4177(3) 0.9462(2) 0.0417(9) Uani 1 1 d D . .
C19B C -0.0880(8) -0.4845(8) 0.8717(6) 0.073(3) Uiso 0.525(7) 1 d PD B 1
H191 H -0.0859 -0.5606 0.8967 0.109 Uiso 0.525(7) 1 calc PR B 1
H192 H -0.0137 -0.4908 0.8417 0.109 Uiso 0.525(7) 1 calc PR B 1
H193 H -0.1497 -0.4475 0.8262 0.109 Uiso 0.525(7) 1 calc PR B 1
C20B C -0.0090(7) -0.4794(8) 1.0189(6) 0.066(3) Uiso 0.525(7) 1 d PD B 1
H201 H -0.0267 -0.5376 1.0619 0.099 Uiso 0.525(7) 1 calc PR B 1
H202 H -0.0021 -0.4235 1.0537 0.099 Uiso 0.525(7) 1 calc PR B 1
H203 H 0.0639 -0.5153 0.9861 0.099 Uiso 0.525(7) 1 calc PR B 1
C21B C -0.2162(7) -0.4140(8) 1.0008(6) 0.064(3) Uiso 0.525(7) 1 d PD B 1
H211 H -0.2844 -0.3633 0.9648 0.096 Uiso 0.525(7) 1 calc PR B 1
H212 H -0.217 -0.3854 1.0591 0.096 Uiso 0.525(7) 1 calc PR B 1
H213 H -0.2171 -0.4906 1.0142 0.096 Uiso 0.525(7) 1 calc PR B 1
C19D C -0.1372(7) -0.4352(7) 1.0458(5) 0.051(2) Uiso 0.475(7) 1 d PD B 2
H194 H -0.1376 -0.5118 1.0635 0.077 Uiso 0.475(7) 1 calc PR B 2
H195 H -0.2135 -0.3787 1.0586 0.077 Uiso 0.475(7) 1 calc PR B 2
H196 H -0.079 -0.4268 1.0818 0.077 Uiso 0.475(7) 1 calc PR B 2
C20D C -0.2170(7) -0.4235(8) 0.8964(6) 0.071(3) Uiso 0.475(7) 1 d PD B 2
H204 H -0.2078 -0.4085 0.8289 0.107 Uiso 0.475(7) 1 calc PR B 2
H205 H -0.2891 -0.3662 0.9161 0.107 Uiso 0.475(7) 1 calc PR B 2
H206 H -0.2195 -0.4992 0.9138 0.107 Uiso 0.475(7) 1 calc PR B 2
C21D C -0.0084(9) -0.5156(10) 0.9143(8) 0.095(4) Uiso 0.475(7) 1 d PD B 2
H214 H -0.0261 -0.5844 0.925 0.142 Uiso 0.475(7) 1 calc PR B 2
H215 H 0.0604 -0.5288 0.9492 0.142 Uiso 0.475(7) 1 calc PR B 2
H216 H 0.0061 -0.4973 0.848 0.142 Uiso 0.475(7) 1 calc PR B 2
C22B C -0.3000(3) 0.3857(3) 0.7436(2) 0.0310(7) Uani 1 1 d . . .
H22B H -0.371 0.4482 0.7297 0.037 Uiso 1 1 calc R . .
C23B C -0.1967(3) 0.4006(3) 0.7063(2) 0.0295(7) Uani 1 1 d . . .
C24B C -0.0869(3) 0.3116(3) 0.7189(2) 0.0299(7) Uani 1 1 d . . .
C25B C 0.0117(3) 0.3356(3) 0.6846(2) 0.0298(7) Uani 1 1 d . . .
C26B C -0.0065(3) 0.4437(3) 0.6384(2) 0.0321(7) Uani 1 1 d . . .
H26B H 0.0596 0.4595 0.6162 0.039 Uiso 1 1 calc R . .
C27B C -0.1148(3) 0.5314(3) 0.6220(2) 0.0333(8) Uani 1 1 d . C .
C28B C -0.2090(3) 0.5079(3) 0.6568(2) 0.0332(8) Uani 1 1 d . . .
H28B H -0.2842 0.5653 0.6473 0.04 Uiso 1 1 calc R . .
C29B C 0.1338(3) 0.2440(3) 0.7007(2) 0.0333(8) Uani 1 1 d . . .
C30B C 0.2267(3) 0.2903(3) 0.6622(3) 0.0478(9) Uani 1 1 d . . .
H30D H 0.3035 0.2311 0.6754 0.072 Uiso 1 1 calc R . .
H30E H 0.2179 0.3564 0.6915 0.072 Uiso 1 1 calc R . .
H30F H 0.2179 0.3131 0.5949 0.072 Uiso 1 1 calc R . .
C31B C 0.1477(3) 0.1451(3) 0.6496(3) 0.0469(9) Uani 1 1 d . . .
H31D H 0.134 0.1729 0.5834 0.07 Uiso 1 1 calc R . .
H31E H 0.0919 0.1113 0.6746 0.07 Uiso 1 1 calc R . .
H31F H 0.2262 0.0876 0.6581 0.07 Uiso 1 1 calc R . .
C32B C 0.1547(3) 0.2033(3) 0.8044(3) 0.0453(9) Uani 1 1 d . . .
H32D H 0.2339 0.1473 0.8138 0.068 Uiso 1 1 calc R . .
H32E H 0.1 0.1682 0.8298 0.068 Uiso 1 1 calc R . .
H32F H 0.1437 0.2682 0.836 0.068 Uiso 1 1 calc R . .
C33B C -0.1251(3) 0.6483(3) 0.5710(2) 0.0420(9) Uani 1 1 d D . .
C34B C -0.0509(6) 0.6287(6) 0.4752(5) 0.058(2) Uiso 0.607(7) 1 d PD C 1
H347 H -0.0571 0.7025 0.4403 0.088 Uiso 0.607(7) 1 calc PR C 1
H348 H -0.0811 0.5896 0.4381 0.088 Uiso 0.607(7) 1 calc PR C 1
H349 H 0.0303 0.5823 0.4894 0.088 Uiso 0.607(7) 1 calc PR C 1
C35B C -0.0669(6) 0.7020(6) 0.6237(5) 0.063(2) Uiso 0.607(7) 1 d PD C 1
H357 H 0.0136 0.6503 0.635 0.094 Uiso 0.607(7) 1 calc PR C 1
H358 H -0.1073 0.7169 0.6831 0.094 Uiso 0.607(7) 1 calc PR C 1
H359 H -0.069 0.7737 0.5873 0.094 Uiso 0.607(7) 1 calc PR C 1
C36B C -0.2465(5) 0.7268(6) 0.5434(5) 0.059(2) Uiso 0.607(7) 1 d PD C 1
H367 H -0.2448 0.7956 0.5044 0.089 Uiso 0.607(7) 1 calc PR C 1
H368 H -0.2935 0.7476 0.5992 0.089 Uiso 0.607(7) 1 calc PR C 1
H369 H -0.2801 0.6881 0.5088 0.089 Uiso 0.607(7) 1 calc PR C 1
C34D C -0.1741(9) 0.7360(9) 0.6461(7) 0.064(3) Uiso 0.393(7) 1 d PD C 2
H34E H -0.1135 0.7216 0.6905 0.096 Uiso 0.393(7) 1 calc PR C 2
H34F H -0.2408 0.7252 0.6793 0.096 Uiso 0.393(7) 1 calc PR C 2
H34G H -0.1978 0.8143 0.614 0.096 Uiso 0.393(7) 1 calc PR C 2
C35D C -0.0196(9) 0.6594(11) 0.5308(8) 0.072(4) Uiso 0.393(7) 1 d PD C 2
H35E H -0.0366 0.7384 0.5027 0.109 Uiso 0.393(7) 1 calc PR C 2
H35F H 0.0109 0.6094 0.4832 0.109 Uiso 0.393(7) 1 calc PR C 2
H35G H 0.0377 0.6378 0.5795 0.109 Uiso 0.393(7) 1 calc PR C 2
C36D C -0.2201(7) 0.6921(8) 0.4999(6) 0.044(2) Uiso 0.393(7) 1 d PD C 2
H36E H -0.227 0.7677 0.4689 0.066 Uiso 0.393(7) 1 calc PR C 2
H36F H -0.2935 0.6967 0.5309 0.066 Uiso 0.393(7) 1 calc PR C 2
H36G H -0.2013 0.64 0.4538 0.066 Uiso 0.393(7) 1 calc PR C 2
C37B C -0.1295(3) 0.2160(3) 1.0126(2) 0.0364(8) Uani 1 1 d . . .
C38B C -0.0188(3) 0.1912(4) 1.0618(3) 0.0553(11) Uani 1 1 d . . .
H38D H -0.0307 0.2503 1.1005 0.083 Uiso 1 1 calc R . .
H38E H 0.0425 0.1903 1.0159 0.083 Uiso 1 1 calc R . .
H38F H 0.0036 0.117 1.101 0.083 Uiso 1 1 calc R . .
N1C N 0.5009(3) 0.6806(3) 0.7093(3) 0.0572(9) Uani 1 1 d . . .
C2C C 0.4664(4) 0.7668(4) 0.6405(3) 0.0568(11) Uani 1 1 d . . .
H2C H 0.4512 0.7527 0.582 0.068 Uiso 1 1 calc R . .
C3C C 0.4520(4) 0.8753(4) 0.6505(4) 0.0687(13) Uani 1 1 d . . .
H3C H 0.4274 0.9351 0.5998 0.082 Uiso 1 1 calc R . .
C4C C 0.4737(4) 0.8966(5) 0.7357(5) 0.0801(15) Uani 1 1 d . . .
H4C H 0.465 0.9708 0.7447 0.096 Uiso 1 1 calc R . .
C5C C 0.5085(4) 0.8066(5) 0.8068(4) 0.0689(13) Uani 1 1 d . . .
H5C H 0.5236 0.8173 0.8665 0.083 Uiso 1 1 calc R . .
C6C C 0.5204(4) 0.7036(4) 0.7897(3) 0.0644(12) Uani 1 1 d . . .
H6C H 0.5447 0.6423 0.8393 0.077 Uiso 1 1 calc R . .
C1D C 0.5966(7) 0.0928(6) 0.4616(4) 0.0956(19) Uani 1 1 d . . .
C2D C 0.5319(6) 0.1215(5) 0.5397(4) 0.0875(17) Uani 1 1 d . . .
C3D C 0.5843(8) 0.1085(6) 0.6214(5) 0.103(2) Uani 1 1 d . . .
C4D C 0.7033(11) 0.0629(7) 0.6195(6) 0.129(3) Uani 1 1 d . . .
C5D C 0.7663(6) 0.0352(6) 0.5381(8) 0.114(3) Uani 1 1 d . . .
C6D C 0.7137(6) 0.0500(5) 0.4578(4) 0.0900(17) Uani 1 1 d . . .
C1E C 0.8053(4) 0.3214(5) 0.2737(4) 0.0758(15) Uani 1 1 d . . .
H1E H 0.7864 0.305 0.2174 0.091 Uiso 1 1 calc R . .
C2E C 0.7958(4) 0.4289(5) 0.2819(4) 0.0674(13) Uani 1 1 d . . .
H2E H 0.7697 0.4864 0.2298 0.081 Uiso 1 1 calc R . .
N3E N 0.8205(3) 0.4574(3) 0.3572(3) 0.0621(10) Uani 1 1 d . . .
C4E C 0.8597(4) 0.3754(5) 0.4280(3) 0.0611(12) Uani 1 1 d . . .
H4E H 0.8803 0.3943 0.4825 0.073 Uiso 1 1 calc R . .
C5E C 0.8725(4) 0.2647(4) 0.4278(4) 0.0741(14) Uani 1 1 d . . .
H5E H 0.9008 0.2086 0.4804 0.089 Uiso 1 1 calc R . .
C6E C 0.8428(5) 0.2382(5) 0.3483(5) 0.0841(16) Uani 1 1 d . . .
H6E H 0.8482 0.1632 0.3455 0.101 Uiso 1 1 calc R . .

loop_
_atom_site_aniso_label
_atom_site_aniso_U_11
_atom_site_aniso_U_22
_atom_site_aniso_U_33
_atom_site_aniso_U_23
_atom_site_aniso_U_13
_atom_site_aniso_U_12
Al1A 0.0272(5) 0.0215(5) 0.0296(5) -0.0010(4) 0.0001(4) -0.0107(4)
O1A 0.0322(12) 0.0227(12) 0.0384(13) 0.0001(10) 0.0038(10) -0.0117(10)
O2A 0.0314(12) 0.0221(12) 0.0384(13) -0.0025(10) 0.0033(9) -0.0121(10)
O3A 0.0477(14) 0.0313(13) 0.0336(12) -0.0022(10) -0.0080(10) -0.0143(11)
O4A 0.0526(18) 0.0579(19) 0.0646(19) -0.0280(15) 0.0073(13) -0.0138(15)
N1A 0.0268(14) 0.0277(14) 0.0354(15) -0.0020(12) 0.0013(11) -0.0112(11)
N2A 0.0284(13) 0.0222(14) 0.0389(15) -0.0037(11) 0.0017(11) -0.0101(11)
C1A 0.0289(15) 0.0286(16) 0.0352(17) -0.0003(13) 0.0026(12) -0.0129(13)
C2A 0.0332(18) 0.0229(17) 0.048(2) -0.0033(15) 0.0019(14) -0.0091(14)
C3A 0.0326(17) 0.0308(18) 0.061(2) -0.0082(16) 0.0084(15) -0.0069(14)
C4A 0.0286(17) 0.0392(19) 0.069(2) -0.0045(17) 0.0020(16) -0.0158(14)
C5A 0.0311(18) 0.0279(18) 0.064(2) -0.0095(16) 0.0079(15) -0.0146(15)
C6A 0.0296(16) 0.0285(16) 0.0388(18) -0.0040(14) -0.0005(13) -0.0120(13)
C7A 0.0310(17) 0.0263(18) 0.0422(19) -0.0038(14) 0.0036(13) -0.0164(14)
C8A 0.0320(18) 0.0247(18) 0.0358(18) -0.0034(14) -0.0014(14) -0.0098(14)
C9A 0.0303(16) 0.0219(17) 0.0251(16) 0.0004(13) -0.0012(13) -0.0137(14)
C10A 0.0323(17) 0.0271(18) 0.0320(18) -0.0069(14) -0.0010(13) -0.0128(14)
C11A 0.0337(18) 0.0264(17) 0.0315(17) -0.0044(14) -0.0009(13) -0.0077(14)
C12A 0.0371(19) 0.0209(17) 0.0356(18) -0.0031(14) -0.0070(14) -0.0090(14)
C13A 0.0401(19) 0.0296(19) 0.0344(18) -0.0027(15) 0.0008(14) -0.0187(16)
C14A 0.0307(18) 0.0301(19) 0.050(2) -0.0027(15) 0.0029(15) -0.0115(15)
C15A 0.040(2) 0.049(2) 0.083(3) -0.011(2) -0.0070(19) -0.0234(19)
C16A 0.053(2) 0.040(2) 0.057(2) -0.0069(18) 0.0175(18) -0.0220(18)
C17A 0.036(2) 0.036(2) 0.085(3) -0.008(2) 0.0158(19) -0.0069(17)
C18A 0.053(2) 0.0247(18) 0.0363(19) 0.0020(14) 0.0017(15) -0.0150(16)
C19A 0.123(4) 0.037(2) 0.053(2) 0.0172(18) -0.023(2) -0.034(2)
C20A 0.127(4) 0.031(2) 0.055(2) -0.0129(17) 0.017(2) -0.045(2)
C21A 0.091(4) 0.037(2) 0.154(5) 0.024(3) 0.017(3) -0.038(2)
C22A 0.0272(16) 0.0227(16) 0.0424(19) 0.0027(14) -0.0046(13) -0.0095(13)
C23A 0.0318(17) 0.0213(16) 0.0317(17) 0.0018(13) -0.0044(13) -0.0122(14)
C24A 0.0328(17) 0.0250(18) 0.0233(16) 0.0000(13) -0.0016(13) -0.0155(14)
C25A 0.0370(18) 0.0293(18) 0.0225(16) -0.0026(13) -0.0019(13) -0.0167(15)
C26A 0.0376(19) 0.0309(19) 0.0292(17) -0.0028(14) 0.0009(14) -0.0202(16)
C27A 0.0406(19) 0.0308(18) 0.0294(17) 0.0002(14) -0.0041(14) -0.0199(16)
C28A 0.0365(18) 0.0246(17) 0.0340(18) 0.0024(14) -0.0029(14) -0.0119(14)
C29A 0.0328(18) 0.039(2) 0.0348(18) -0.0049(15) 0.0071(14) -0.0196(16)
C30A 0.038(2) 0.046(2) 0.045(2) 0.0032(17) -0.0047(16) -0.0169(17)
C31A 0.045(2) 0.037(2) 0.050(2) -0.0113(17) 0.0122(16) -0.0119(17)
C32A 0.040(2) 0.049(2) 0.050(2) 0.0009(18) 0.0045(16) -0.0219(18)
C33A 0.042(2) 0.0291(19) 0.043(2) 0.0016(15) -0.0053(15) -0.0179(16)
C37A 0.039(2) 0.0283(18) 0.0308(17) 0.0012(14) -0.0007(14) -0.0190(16)
C38A 0.056(2) 0.066(3) 0.056(3) -0.012(2) -0.014(2) -0.028(2)
Al1B 0.0281(5) 0.0214(5) 0.0303(5) -0.0017(4) 0.0013(4) -0.0093(4)
N1B 0.0314(14) 0.0254(14) 0.0298(14) -0.0002(11) 0.0017(11) -0.0143(11)
N2B 0.0295(14) 0.0227(14) 0.0345(14) 0.0004(11) 0.0052(11) -0.0080(11)
O1B 0.0311(12) 0.0242(12) 0.0470(14) 0.0011(10) 0.0066(10) -0.0111(10)
O2B 0.0318(12) 0.0221(13) 0.0374(13) -0.0022(10) 0.0080(9) -0.0098(10)
O3B 0.0503(15) 0.0567(17) 0.0391(14) -0.0163(12) -0.0046(11) -0.0147(12)
O4B 0.0459(17) 0.079(2) 0.069(2) -0.0339(17) 0.0110(14) -0.0184(16)
C1B 0.0296(15) 0.0231(15) 0.0316(16) -0.0023(12) 0.0007(12) -0.0109(12)
C2B 0.0325(18) 0.0255(18) 0.0414(19) 0.0038(14) -0.0018(14) -0.0076(14)
C3B 0.0320(17) 0.0335(17) 0.049(2) -0.0038(15) 0.0009(14) -0.0088(14)
C4B 0.0338(17) 0.0356(18) 0.0450(19) -0.0052(15) 0.0050(14) -0.0128(14)
C5B 0.0341(18) 0.0272(18) 0.046(2) 0.0046(15) 0.0062(14) -0.0121(14)
C6B 0.0282(15) 0.0252(15) 0.0332(17) -0.0024(13) 0.0015(12) -0.0068(12)
C7B 0.0289(17) 0.0311(18) 0.0353(18) 0.0036(14) 0.0020(13) -0.0119(14)
C8B 0.0324(17) 0.0254(17) 0.0257(16) -0.0003(13) 0.0029(13) -0.0150(14)
C9B 0.0341(18) 0.0259(18) 0.0267(17) -0.0029(14) -0.0027(13) -0.0099(14)
C10B 0.0339(18) 0.0264(17) 0.0272(16) -0.0022(13) -0.0006(13) -0.0100(14)
C11B 0.0414(19) 0.0189(16) 0.0318(17) -0.0018(13) -0.0016(14) -0.0059(14)
C12B 0.045(2) 0.0289(19) 0.0264(17) -0.0019(14) 0.0028(14) -0.0166(16)
C13B 0.0385(19) 0.0230(18) 0.0322(18) 0.0014(14) 0.0045(14) -0.0125(15)
C14B 0.0347(19) 0.0269(19) 0.054(2) -0.0092(16) 0.0059(16) -0.0067(15)
C15B 0.045(2) 0.037(2) 0.093(3) -0.006(2) 0.017(2) -0.0067(18)
C16B 0.063(2) 0.039(2) 0.040(2) -0.0073(16) 0.0213(17) -0.0221(18)
C17B 0.0350(19) 0.039(2) 0.066(3) 0.0013(19) -0.0031(17) -0.0141(16)
C18B 0.059(2) 0.0230(18) 0.041(2) -0.0032(15) 0.0072(16) -0.0162(17)
C22B 0.0338(17) 0.0263(17) 0.0323(17) -0.0015(14) -0.0030(13) -0.0115(14)
C23B 0.0349(18) 0.0283(18) 0.0290(17) -0.0034(14) 0.0003(13) -0.0166(15)
C24B 0.0348(18) 0.0274(19) 0.0296(18) -0.0014(14) 0.0000(14) -0.0154(15)
C25B 0.0301(17) 0.037(2) 0.0273(17) -0.0061(15) 0.0021(13) -0.0185(15)
C26B 0.0389(19) 0.038(2) 0.0272(17) -0.0012(14) 0.0008(13) -0.0247(16)
C27B 0.043(2) 0.0319(19) 0.0290(17) -0.0009(14) -0.0041(14) -0.0196(16)
C28B 0.0352(18) 0.0263(17) 0.0386(19) 0.0004(14) -0.0058(14) -0.0131(14)
C29B 0.0314(18) 0.0291(18) 0.0356(18) 0.0015(14) 0.0013(14) -0.0102(15)
C30B 0.033(2) 0.046(2) 0.062(2) -0.0020(19) 0.0020(17) -0.0154(17)
C31B 0.041(2) 0.041(2) 0.060(2) -0.0146(18) 0.0117(17) -0.0166(17)
C32B 0.037(2) 0.046(2) 0.045(2) 0.0075(17) -0.0046(15) -0.0122(17)
C33B 0.056(2) 0.034(2) 0.043(2) 0.0127(16) -0.0112(16) -0.0300(18)
C37B 0.044(2) 0.040(2) 0.0320(19) -0.0072(16) 0.0072(15) -0.0245(18)
C38B 0.050(2) 0.079(3) 0.047(2) -0.011(2) -0.0058(18) -0.033(2)
N1C 0.051(2) 0.056(2) 0.068(2) -0.0120(19) -0.0004(17) -0.0231(17)
C2C 0.046(2) 0.056(3) 0.067(3) -0.010(2) 0.000(2) -0.019(2)
C3C 0.059(3) 0.051(3) 0.087(4) -0.004(2) 0.004(2) -0.014(2)
C4C 0.065(3) 0.058(3) 0.119(5) -0.034(3) 0.009(3) -0.019(2)
C5C 0.064(3) 0.075(3) 0.071(3) -0.030(3) 0.004(2) -0.024(2)
C6C 0.073(3) 0.069(3) 0.059(3) -0.011(2) -0.003(2) -0.034(2)
C1D 0.148(6) 0.084(4) 0.071(4) 0.007(3) -0.026(4) -0.064(4)
C2D 0.129(5) 0.068(4) 0.081(4) -0.002(3) 0.002(3) -0.059(3)
C3D 0.159(7) 0.096(5) 0.078(4) -0.010(3) -0.009(4) -0.073(5)
C4D 0.222(10) 0.107(6) 0.094(5) 0.024(4) -0.074(6) -0.103(7)
C5D 0.109(5) 0.069(4) 0.161(8) 0.020(5) -0.042(5) -0.038(4)
C6D 0.109(5) 0.085(4) 0.083(4) -0.012(3) 0.003(4) -0.046(4)
C1E 0.060(3) 0.102(4) 0.079(3) -0.043(3) 0.005(2) -0.036(3)
C2E 0.049(3) 0.082(3) 0.071(3) -0.015(3) -0.003(2) -0.023(2)
N3E 0.050(2) 0.062(2) 0.079(3) -0.017(2) 0.0029(18) -0.0234(18)
C4E 0.048(2) 0.080(4) 0.061(3) -0.028(3) 0.005(2) -0.025(2)
C5E 0.067(3) 0.057(3) 0.084(4) -0.002(3) 0.004(3) -0.013(2)
C6E 0.081(3) 0.064(3) 0.115(5) -0.040(3) 0.020(3) -0.030(3)

loop_
_geom_bond_atom_site_label_1
_geom_bond_atom_site_label_2
_geom_bond_distance
_geom_bond_site_symmetry_2
_geom_bond_publ_flag
Al1A O3A 1.772(2) . ?
Al1A O1A 1.776(2) . ?
Al1A O2A 1.795(2) . ?
Al1A N1A 1.998(3) . ?
Al1A N2A 2.002(3) . ?
O1A C24A 1.323(4) . ?
O2A C9A 1.332(4) . ?
O3A C37A 1.295(4) . ?
O4A C37A 1.210(4) . ?
N1A C22A 1.289(4) . ?
N1A C1A 1.483(4) . ?
N2A C7A 1.283(4) . ?
N2A C6A 1.503(4) . ?
C1A C6A 1.513(4) . ?
C1A C2A 1.515(4) . ?
C2A C3A 1.544(5) . ?
C3A C4A 1.512(5) . ?
C4A C5A 1.533(5) . ?
C5A C6A 1.535(4) . ?
C7A C8A 1.432(5) . ?
C8A C13A 1.400(5) . ?
C8A C9A 1.422(4) . ?
C9A C10A 1.414(4) . ?
C10A C11A 1.388(5) . ?
C10A C14A 1.535(5) . ?
C11A C12A 1.400(5) . ?
C12A C13A 1.380(5) . ?
C12A C18A 1.534(5) . ?
C14A C15A 1.527(5) . ?
C14A C16A 1.531(5) . ?
C14A C17A 1.540(5) . ?
C18A C19A 1.523(5) . ?
C18A C20A 1.530(5) . ?
C18A C21A 1.535(6) . ?
C22A C23A 1.437(5) . ?
C23A C24A 1.406(5) . ?
C23A C28A 1.415(4) . ?
C24A C25A 1.429(4) . ?
C25A C26A 1.387(5) . ?
C25A C29A 1.526(5) . ?
C26A C27A 1.398(5) . ?
C27A C28A 1.374(5) . ?
C27A C33A 1.541(5) . ?
C29A C31A 1.534(5) . ?
C29A C32A 1.543(5) . ?
C29A C30A 1.547(5) . ?
C33A C36C 1.475(10) . ?
C33A C35C 1.481(12) . ?
C33A C35A 1.499(6) . ?
C33A C34A 1.521(6) . ?
C33A C36A 1.575(6) . ?
C33A C34C 1.607(11) . ?
C37A C38A 1.493(5) . ?
Al1B O3B 1.769(2) . ?
Al1B O2B 1.774(2) . ?
Al1B O1B 1.801(2) . ?
Al1B N1B 1.993(3) . ?
Al1B N2B 2.004(3) . ?
N1B C22B 1.293(4) . ?
N1B C1B 1.485(4) . ?
N2B C7B 1.289(4) . ?
N2B C6B 1.468(4) . ?
O1B C24B 1.313(4) . ?
O2B C9B 1.319(4) . ?
O3B C37B 1.285(4) . ?
O4B C37B 1.204(4) . ?
C1B C6B 1.519(4) . ?
C1B C2B 1.534(4) . ?
C2B C3B 1.522(5) . ?
C3B C4B 1.515(5) . ?
C4B C5B 1.521(4) . ?
C5B C6B 1.523(4) . ?
C7B C8B 1.444(5) . ?
C8B C9B 1.410(5) . ?
C8B C13B 1.415(4) . ?
C9B C10B 1.431(4) . ?
C10B C11B 1.387(5) . ?
C10B C14B 1.532(5) . ?
C11B C12B 1.406(5) . ?
C12B C13B 1.377(5) . ?
C12B C18B 1.522(5) . ?
C14B C16B 1.515(5) . ?
C14B C17B 1.535(5) . ?
C14B C15B 1.543(5) . ?
C18B C19B 1.442(8) . ?
C18B C19D 1.472(7) . ?
C18B C21B 1.494(8) . ?
C18B C21D 1.512(9) . ?
C18B C20B 1.582(8) . ?
C18B C20D 1.613(8) . ?
C22B C23B 1.437(5) . ?
C23B C28B 1.409(5) . ?
C23B C24B 1.413(5) . ?
C24B C25B 1.425(5) . ?
C25B C26B 1.385(5) . ?
C25B C29B 1.539(5) . ?
C26B C27B 1.399(5) . ?
C27B C28B 1.372(5) . ?
C27B C33B 1.530(5) . ?
C29B C31B 1.527(5) . ?
C29B C32B 1.528(5) . ?
C29B C30B 1.536(5) . ?
C33B C35D 1.456(10) . ?
C33B C35B 1.502(7) . ?
C33B C36B 1.508(7) . ?
C33B C36D 1.516(8) . ?
C33B C34D 1.620(9) . ?
C33B C34B 1.621(7) . ?
C37B C38B 1.510(5) . ?
N1C C6C 1.319(6) . ?
N1C C2C 1.328(6) . ?
C2C C3C 1.370(6) . ?
C3C C4C 1.386(8) . ?
C4C C5C 1.379(8) . ?
C5C C6C 1.340(7) . ?
C1D C6D 1.357(9) . ?
C1D C2D 1.366(9) . ?
C2D C3D 1.362(9) . ?
C3D C4D 1.378(13) . ?
C4D C5D 1.394(12) . ?
C5D C6D 1.341(10) . ?
C1E C6E 1.367(8) . ?
C1E C2E 1.368(7) . ?
C2E N3E 1.308(6) . ?
N3E C4E 1.322(6) . ?
C4E C5E 1.373(7) . ?
C5E C6E 1.377(8) . ?
